data_7125471
loop_
_publ_author_name
'Tanase, Stefania'
'Andruh, Marius'
'M\"uller, Achim'
'Schmidtmann, Marc'
'Mathoni\`ere, Corine'
'Rombaut, Guillaume'

_publ_section_title
;
 Construction of 3d--4f heterometallic coordination polymers by
 simultaneous use of hexacyanometalate building-blocks and exo-bidentate
 ligands
;
_journal_issue 12
_journal_name_full 'Chemical Communications'
_journal_page_first 1084
_journal_paper_doi 10.1039/b101070k
_journal_year 2001
_chemical_formula_sum 'C31 H38 Fe N11 O14 Pr'
_chemical_formula_weight 985.48
_space_group_IT_number 2
_space_group_name_Hall '-P 1'
_space_group_name_H-M_alt 'P -1'
_symmetry_cell_setting triclinic
_symmetry_space_group_name_H-M 'P -1'
_atom_sites_solution_primary direct
_atom_sites_solution_secondary difmap
_audit_creation_method SHELXL
_cell_angle_alpha 84.7800(10)
_cell_angle_beta 80.6710(10)
_cell_angle_gamma 85.6550(10)
_cell_formula_units_Z 2
_cell_length_a 8.3607(2)
_cell_length_b 15.4388(4)
_cell_length_c 15.4924(4)
_cell_measurement_reflns_used 6100
_cell_measurement_temperature 183(2)
_cell_measurement_theta_max 30.01
_cell_measurement_theta_min 2.62
_cell_volume 1961.32(9)
_computing_cell_refinement 'Bruker AXS SAINT'
_computing_data_collection 'Bruker AXS SMART'
_computing_data_reduction 'Bruker AXS SAINT'
_computing_molecular_graphics 'Crystal Impact: DIAMOND; Bruker AXS: SHELXTL'
_computing_publication_material 'SHELXL-93 (Sheldrick, 1993)'
_computing_structure_refinement 'SHELXL-93 (Sheldrick, 1993)'
_computing_structure_solution 'SHELXS-97 (Sheldrick, 1997)'
_diffrn_ambient_temperature 183(2)
_diffrn_measurement_device 'Bruker AXS SMART'
_diffrn_measurement_method omega-scan
_diffrn_radiation_monochromator graphite
_diffrn_radiation_source 'fine-focus sealed tube'
_diffrn_radiation_type 'Mo K\a'
_diffrn_radiation_wavelength 0.71073
_diffrn_reflns_av_R_equivalents 0.0182
_diffrn_reflns_av_sigmaI/netI 0.0225
_diffrn_reflns_limit_h_max 11
_diffrn_reflns_limit_h_min -11
_diffrn_reflns_limit_k_max 21
_diffrn_reflns_limit_k_min -20
_diffrn_reflns_limit_l_max 21
_diffrn_reflns_limit_l_min -21
_diffrn_reflns_number 28265
_diffrn_reflns_theta_max 30.01
_diffrn_reflns_theta_min 1.33
_diffrn_standards_decay_% 0
_exptl_absorpt_coefficient_mu 1.677
_exptl_absorpt_correction_type multi-scan
_exptl_crystal_colour yellow-orange
_exptl_crystal_density_diffrn 1.669
_exptl_crystal_description irregular
_exptl_crystal_F_000 996
_exptl_crystal_size_max 0.20
_exptl_crystal_size_mid 0.20
_exptl_crystal_size_min 0.08
_refine_diff_density_max 0.865
_refine_diff_density_min -0.419
_refine_diff_density_rms 0.083
_refine_ls_extinction_method none
_refine_ls_goodness_of_fit_all 1.051
_refine_ls_goodness_of_fit_obs 1.071
_refine_ls_matrix_type full
_refine_ls_number_parameters 532
_refine_ls_number_reflns 11346
_refine_ls_number_restraints 0
_refine_ls_restrained_S_all 1.163
_refine_ls_restrained_S_obs 1.071
_refine_ls_R_factor_all 0.0282
_refine_ls_R_factor_obs 0.0236
_refine_ls_shift/esd_max -0.002
_refine_ls_shift/esd_mean 0.000
_refine_ls_structure_factor_coef Fsqd
_refine_ls_weighting_details 'w=1/[s^2^(Fo^2^)+( 0.0400P)^2^+0.6000P] where P=(Fo^2^+2Fc^2^)/3'
_refine_ls_weighting_scheme calc
_refine_ls_wR_factor_all 0.0727
_refine_ls_wR_factor_obs 0.0637
_reflns_number_observed 10330
_reflns_number_total 11383
_reflns_observed_criterion >2sigma(I)
_cod_data_source_file b101070k.txt
_cod_data_source_block mari1
_cod_depositor_comments
;
The following automatic conversions were performed:

data item '_refine_ls_weighting_scheme' value 'calc
w=1/[s^2^(Fo^2^)+( 0.0400P)^2^+0.6000P] where P=(Fo^2^+2Fc^2^)/3' was
changed to 'calc'. A new data item '_refine_ls_weighting_details' was
created with the value set to 'w=1/[s^2^(Fo^2^)+(
0.0400P)^2^+0.6000P] where P=(Fo^2^+2Fc^2^)/3'.

Automatic conversion script
Id: cif_fix_values 6909 2019-04-08 15:41:33Z antanas 

 Corrected the value of the '_diffrn_radiation_type' data item
 after consulting the original publication.

 Antanas Vaitkus,
 2019-12-11
;
_cod_original_sg_symbol_H-M P-1
_cod_database_code 7125471

loop_
_symmetry_equiv_pos_as_xyz
'x, y, z'
'-x, -y, -z'

loop_
_atom_site_aniso_label
_atom_site_aniso_U_11
_atom_site_aniso_U_22
_atom_site_aniso_U_33
_atom_site_aniso_U_23
_atom_site_aniso_U_13
_atom_site_aniso_U_12
Pr1 0.01549(5) 0.01719(5) 0.01496(5) -0.00250(3) -0.00191(3) 0.00170(3)
Fe1 0.02796(13) 0.02094(12) 0.01668(11) -0.00328(9) -0.00146(9) 0.00066(10)
O1 0.0232(7) 0.0365(8) 0.0297(7) -0.0111(6) -0.0101(5) 0.0064(6)
O2 0.0178(6) 0.0248(7) 0.0392(8) 0.0017(6) -0.0031(5) 0.0028(5)
O3 0.0283(7) 0.0354(8) 0.0296(7) 0.0006(6) -0.0029(6) -0.0099(6)
O4 0.0369(8) 0.0226(7) 0.0330(7) 0.0033(5) -0.0107(6) -0.0003(6)
O5 0.0252(6) 0.0226(6) 0.0275(7) -0.0058(5) -0.0061(5) -0.0018(5)
O6 0.0236(7) 0.0295(7) 0.0306(7) -0.0149(6) 0.0019(5) 0.0004(5)
O7 0.0203(6) 0.0263(7) 0.0299(7) -0.0045(5) 0.0049(5) 0.0084(5)
O8 0.0229(6) 0.0267(7) 0.0184(6) 0.0041(5) -0.0066(5) 0.0036(5)
O9 0.0245(7) 0.0631(11) 0.0530(10) -0.0394(9) -0.0080(7) 0.0132(7)
O10 0.0259(7) 0.0279(7) 0.0231(6) 0.0028(5) -0.0067(5) 0.0004(5)
C1 0.0345(11) 0.0300(10) 0.0279(9) -0.0076(8) -0.0061(8) 0.0050(8)
C2 0.0385(11) 0.0294(10) 0.0224(9) -0.0023(7) -0.0016(8) -0.0003(8)
C3 0.0290(9) 0.0257(9) 0.0234(8) -0.0065(7) -0.0037(7) -0.0030(7)
C4 0.0324(10) 0.0224(9) 0.0283(9) -0.0020(7) -0.0019(8) 0.0008(7)
C5 0.0285(9) 0.0212(8) 0.0207(8) -0.0024(6) -0.0052(7) -0.0004(7)
C6 0.0373(11) 0.0372(11) 0.0252(9) -0.0050(8) -0.0020(8) 0.0070(9)
C7 0.0269(9) 0.0188(8) 0.0254(8) -0.0041(6) -0.0044(7) 0.0018(7)
C8 0.0260(9) 0.0219(8) 0.0225(8) -0.0042(6) -0.0040(7) 0.0009(7)
C9 0.0238(8) 0.0217(8) 0.0221(8) -0.0066(6) -0.0063(6) 0.0023(7)
C10 0.0361(11) 0.0218(9) 0.0266(9) -0.0028(7) -0.0041(8) 0.0042(8)
C11 0.0330(10) 0.0245(9) 0.0245(9) -0.0014(7) -0.0002(7) -0.0008(8)
C12 0.0288(10) 0.0292(10) 0.0492(13) -0.0159(9) -0.0140(9) 0.0083(8)
C13 0.0331(10) 0.0263(10) 0.0337(10) -0.0078(8) -0.0089(8) 0.0052(8)
C14 0.0225(8) 0.0231(8) 0.0253(8) -0.0089(7) -0.0063(7) 0.0014(7)
C15 0.0249(9) 0.0293(10) 0.0268(9) -0.0096(7) -0.0054(7) 0.0019(7)
C16 0.0232(9) 0.0431(12) 0.0298(10) -0.0151(8) -0.0046(7) 0.0007(8)
C17 0.0199(8) 0.0218(8) 0.0263(9) 0.0005(7) -0.0025(7) 0.0039(6)
C18 0.0201(8) 0.0247(9) 0.0238(8) 0.0009(7) -0.0009(6) 0.0035(7)
C19 0.0178(8) 0.0218(8) 0.0255(8) -0.0078(6) -0.0014(6) 0.0015(6)
C20 0.0284(11) 0.0179(9) 0.077(2) -0.0071(10) 0.0203(11) 0.0010(8)
C21 0.0260(10) 0.0214(10) 0.071(2) -0.0038(10) 0.0197(10) -0.0001(8)
C22 0.0361(10) 0.0295(10) 0.0171(8) -0.0042(7) -0.0070(7) 0.0081(8)
C23 0.0381(11) 0.0259(9) 0.0201(8) -0.0045(7) -0.0062(7) 0.0111(8)
C24 0.0216(8) 0.0195(8) 0.0178(7) 0.0005(6) -0.0040(6) -0.0005(6)
C25 0.0410(11) 0.0230(9) 0.0218(8) -0.0051(7) -0.0130(8) 0.0051(8)
C26 0.0392(11) 0.0217(9) 0.0241(9) -0.0049(7) -0.0113(8) 0.0074(8)
C27 0.0352(10) 0.0229(9) 0.0235(9) -0.0037(7) -0.0043(7) 0.0016(8)
C28 0.0391(11) 0.0205(9) 0.0242(9) -0.0023(7) -0.0047(8) 0.0023(8)
C29 0.0218(8) 0.0213(8) 0.0212(8) -0.0009(6) -0.0006(6) -0.0019(6)
C30 0.0292(9) 0.0256(9) 0.0229(8) -0.0053(7) -0.0037(7) 0.0038(7)
C31 0.0278(9) 0.0243(9) 0.0271(9) -0.0043(7) -0.0044(7) 0.0047(7)
N1 0.0462(12) 0.0537(14) 0.0551(13) -0.0184(11) -0.0181(10) 0.0003(10)
N2 0.0609(14) 0.0298(10) 0.0409(11) 0.0000(8) 0.0000(10) 0.0084(9)
N3 0.0353(9) 0.0259(9) 0.0360(9) -0.0058(7) -0.0070(7) 0.0007(7)
N4 0.0374(10) 0.0353(10) 0.0500(12) -0.0052(9) -0.0092(9) -0.0042(8)
N5 0.0342(9) 0.0282(8) 0.0214(7) -0.0033(6) -0.0024(6) 0.0005(7)
N6 0.0512(13) 0.069(2) 0.0266(10) -0.0017(9) 0.0040(9) 0.0140(11)
N7 0.0232(7) 0.0240(8) 0.0211(7) -0.0084(6) -0.0033(6) 0.0013(6)
N8 0.0204(8) 0.0426(10) 0.0404(10) -0.0254(8) -0.0088(7) 0.0049(7)
N9 0.0168(7) 0.0230(7) 0.0240(7) -0.0060(6) -0.0010(5) 0.0033(6)
N10 0.0215(7) 0.0197(7) 0.0191(7) 0.0022(5) -0.0046(5) 0.0001(6)
N11 0.0197(7) 0.0242(8) 0.0222(7) -0.0001(6) -0.0029(6) -0.0021(6)
O11 0.0467(9) 0.0277(8) 0.0362(8) -0.0034(6) 0.0000(7) -0.0043(7)
O12 0.0458(11) 0.0694(15) 0.076(2) -0.0173(12) -0.0043(10) -0.0052(10)
O13 0.0446(10) 0.0496(10) 0.0473(10) -0.0090(8) -0.0209(8) 0.0000(8)
O14A 0.029(2) 0.033(3) 0.049(3) -0.008(2) -0.005(2) 0.005(2)
O14B 0.042(3) 0.020(2) 0.054(3) -0.008(2) -0.021(2) 0.007(2)

loop_
_atom_site_label
_atom_site_type_symbol
_atom_site_fract_x
_atom_site_fract_y
_atom_site_fract_z
_atom_site_U_iso_or_equiv
_atom_site_thermal_displace_type
_atom_site_occupancy
_atom_site_calc_flag
_atom_site_refinement_flags
Pr1 Pr -0.190141(10) 0.257758(6) -0.346821(5) 0.01599(3) Uani 1 d .
Fe1 Fe 0.08052(3) 0.23418(2) -0.70417(2) 0.02209(6) Uani 1 d .
O1 O 0.0283(2) 0.24696(10) -0.24956(9) 0.0290(3) Uani 1 d .
O2 O -0.4935(2) 0.28291(9) -0.31006(10) 0.0279(3) Uani 1 d .
O3 O 0.0505(2) 0.34797(10) -0.40996(10) 0.0311(3) Uani 1 d .
O4 O -0.2965(2) 0.39188(9) -0.43198(10) 0.0307(3) Uani 1 d .
O5 O -0.3450(2) 0.12887(9) -0.37534(9) 0.0246(3) Uani 1 d .
O6 O -0.2290(2) 0.38169(9) -0.25345(9) 0.0279(3) Uani 1 d .
O7 O -0.0141(2) 0.12772(9) -0.36417(9) 0.0268(3) Uani 1 d .
O8 O -0.2957(2) 0.18153(9) -0.20030(8) 0.0229(3) Uani 1 d .
O9 O -1.1105(2) 0.66124(13) 0.12841(12) 0.0453(4) Uani 1 d .
O10 O 0.3224(2) 0.14171(9) -0.26386(9) 0.0257(3) Uani 1 d .
C1 C -0.0991(3) 0.19013(14) -0.74906(13) 0.0307(4) Uani 1 d .
C2 C -0.0120(3) 0.35251(14) -0.71937(13) 0.0305(4) Uani 1 d .
C3 C 0.1819(2) 0.11790(13) -0.68503(12) 0.0258(4) Uani 1 d .
C4 C 0.2621(3) 0.27870(13) -0.66253(13) 0.0282(4) Uani 1 d .
C5 C -0.0402(2) 0.23126(12) -0.58561(12) 0.0233(3) Uani 1 d .
C6 C 0.1924(3) 0.2454(2) -0.82398(14) 0.0339(4) Uani 1 d .
C7 C -0.4480(2) 0.36914(12) -0.14079(12) 0.0237(3) Uani 1 d .
H7A H -0.4215(2) 0.30837(12) -0.13212(12) 0.028 Uiso 1 calc R
C8 C -0.5762(2) 0.40722(12) -0.08678(12) 0.0234(3) Uani 1 d .
H8A H -0.6363(2) 0.37266(12) -0.04067(12) 0.028 Uiso 1 calc R
C9 C -0.6185(2) 0.49630(12) -0.09928(12) 0.0221(3) Uani 1 d .
C10 C -0.5274(3) 0.54344(13) -0.16892(13) 0.0285(4) Uani 1 d .
H10A H -0.5542(3) 0.60383(13) -0.18049(13) 0.034 Uiso 1 calc R
C11 C -0.3990(3) 0.50334(13) -0.22099(13) 0.0279(4) Uani 1 d .
H11A H -0.3377(3) 0.53635(13) -0.26789(13) 0.033 Uiso 1 calc R
C12 C -0.9517(3) 0.65723(14) -0.0084(2) 0.0346(5) Uani 1 d .
H12A H -1.0049(3) 0.71058(14) -0.0270(2) 0.041 Uiso 1 calc R
C13 C -0.8319(3) 0.61745(14) -0.06606(14) 0.0306(4) Uani 1 d .
H13A H -0.8033(3) 0.64349(14) -0.12394(14) 0.037 Uiso 1 calc R
C14 C -0.7522(2) 0.53899(12) -0.03987(12) 0.0231(3) Uani 1 d .
C15 C -0.8029(2) 0.50317(13) 0.04461(13) 0.0266(4) Uani 1 d .
H15A H -0.7539(2) 0.44892(13) 0.06411(13) 0.032 Uiso 1 calc R
C16 C -0.9232(2) 0.5449(2) 0.10100(14) 0.0314(4) Uani 1 d .
H16A H -0.9556(2) 0.5194(2) 0.15877(14) 0.038 Uiso 1 calc R
C17 C 0.2339(2) 0.14465(12) -0.45405(12) 0.0232(3) Uani 1 d .
H17A H 0.2094(2) 0.20563(12) -0.46256(12) 0.028 Uiso 1 calc R
C18 C 0.3806(2) 0.10857(12) -0.49265(12) 0.0236(3) Uani 1 d .
H18A H 0.4558(2) 0.14505(12) -0.52834(12) 0.028 Uiso 1 calc R
C19 C 0.4209(2) 0.01983(12) -0.48048(12) 0.0217(3) Uani 1 d .
C20 C 0.3033(3) -0.02996(14) -0.4299(2) 0.0441(6) Uani 1 d .
H20A H 0.3243(3) -0.09118(14) -0.4209(2) 0.053 Uiso 1 calc R
C21 C 0.1573(3) 0.00761(14) -0.3928(2) 0.0425(6) Uani 1 d .
H21A H 0.0784(3) -0.02781(14) -0.3588(2) 0.051 Uiso 1 calc R
C22 C -0.1320(3) 0.05793(13) -0.17194(12) 0.0276(4) Uani 1 d .
H22A H -0.1349(3) 0.04102(13) -0.22910(12) 0.033 Uiso 1 calc R
C23 C -0.0480(3) 0.00541(13) -0.11587(12) 0.0284(4) Uani 1 d .
H23A H 0.0072(3) -0.04723(13) -0.13486(12) 0.034 Uiso 1 calc R
C24 C -0.0427(2) 0.02858(11) -0.03102(11) 0.0197(3) Uani 1 d .
C25 C -0.1258(3) 0.10660(13) -0.00765(13) 0.0278(4) Uani 1 d .
H25A H -0.1257(3) 0.12495(13) 0.04923(13) 0.033 Uiso 1 calc R
C26 C -0.2079(3) 0.15750(13) -0.06579(13) 0.0279(4) Uani 1 d .
H26A H -0.2637(3) 0.21064(13) -0.04867(13) 0.033 Uiso 1 calc R
C27 C 0.4326(3) 0.01994(13) -0.19098(13) 0.0273(4) Uani 1 d .
H27A H 0.4441(3) -0.00976(13) -0.24292(13) 0.033 Uiso 1 calc R
C28 C 0.4877(3) -0.02077(13) -0.11732(13) 0.0281(4) Uani 1 d .
H28A H 0.5388(3) -0.07781(13) -0.11942(13) 0.034 Uiso 1 calc R
C29 C 0.4692(2) 0.02099(12) -0.03978(12) 0.0218(3) Uani 1 d .
C30 C 0.3900(2) 0.10408(13) -0.04038(12) 0.0260(4) Uani 1 d .
H30A H 0.3718(2) 0.13402(13) 0.01159(12) 0.031 Uiso 1 calc R
C31 C 0.3383(2) 0.14305(13) -0.11538(13) 0.0266(4) Uani 1 d .
H31A H 0.2850(2) 0.19962(13) -0.11476(13) 0.032 Uiso 1 calc R
N1 N -0.2015(3) 0.1648(2) -0.7791(2) 0.0498(5) Uani 1 d .
N2 N -0.0670(3) 0.42291(13) -0.72348(14) 0.0455(5) Uani 1 d .
N3 N 0.2423(2) 0.04964(12) -0.67180(12) 0.0322(4) Uani 1 d .
N4 N 0.3656(3) 0.30904(13) -0.63636(15) 0.0404(4) Uani 1 d .
N5 N -0.1118(2) 0.23574(11) -0.51574(11) 0.0282(3) Uani 1 d .
N6 N 0.2552(3) 0.2547(2) -0.89586(13) 0.0511(6) Uani 1 d .
N7 N -0.3597(2) 0.41730(10) -0.20589(10) 0.0225(3) Uani 1 d .
N8 N -0.9949(2) 0.62174(13) 0.07412(13) 0.0330(4) Uani 1 d .
N9 N 0.1252(2) 0.09388(10) -0.40432(10) 0.0215(3) Uani 1 d .
N10 N -0.2101(2) 0.13283(10) -0.14680(10) 0.0202(3) Uani 1 d .
N11 N 0.3627(2) 0.10141(10) -0.18979(10) 0.0221(3) Uani 1 d .
O11 O -0.1343(2) 0.54800(10) -0.43243(11) 0.0374(3) Uani 1 d .
O12 O -0.4027(3) 0.2410(2) -0.9051(2) 0.0636(6) Uani 1 d .
O13 O -0.3791(2) 0.40290(12) -0.59723(12) 0.0455(4) Uani 1 d .
O14A O -0.7089(7) 0.4255(4) -0.3344(4) 0.0371(11) Uani 0.50 d P
O14B O -0.7413(7) 0.4096(3) -0.3020(4) 0.0374(11) Uani 0.50 d P

loop_
_atom_type_symbol
_atom_type_description
_atom_type_scat_dispersion_real
_atom_type_scat_dispersion_imag
_atom_type_scat_source
C C 0.0033 0.0016 'International Tables Vol C Tables 4.2.6.8 and 6.1.1.4'
H H 0.0000 0.0000 'International Tables Vol C Tables 4.2.6.8 and 6.1.1.4'
Fe Fe 0.3463 0.8444 'International Tables Vol C Tables 4.2.6.8 and 6.1.1.4'
Pr Pr -0.2180 2.8214 'International Tables Vol C Tables 4.2.6.8 and 6.1.1.4'
O O 0.0106 0.0060 'International Tables Vol C Tables 4.2.6.8 and 6.1.1.4'
N N 0.0061 0.0033 'International Tables Vol C Tables 4.2.6.8 and 6.1.1.4'

loop_
_geom_angle_atom_site_label_1
_geom_angle_atom_site_label_2
_geom_angle_atom_site_label_3
_geom_angle
_geom_angle_site_symmetry_3
O7 Pr1 O6 137.63(5) .
O7 Pr1 O2 132.67(5) .
O6 Pr1 O2 75.68(5) .
O7 Pr1 O8 83.83(4) .
O6 Pr1 O8 79.51(5) .
O2 Pr1 O8 68.92(4) .
O7 Pr1 O4 142.38(5) .
O6 Pr1 O4 70.75(5) .
O2 Pr1 O4 67.85(5) .
O8 Pr1 O4 132.08(5) .
O7 Pr1 O1 67.56(5) .
O6 Pr1 O1 70.19(5) .
O2 Pr1 O1 130.67(5) .
O8 Pr1 O1 70.67(5) .
O4 Pr1 O1 128.06(5) .
O7 Pr1 O3 89.06(5) .
O6 Pr1 O3 77.25(5) .
O2 Pr1 O3 137.22(5) .
O8 Pr1 O3 136.30(4) .
O4 Pr1 O3 72.25(5) .
O1 Pr1 O3 66.81(5) .
O7 Pr1 O5 68.47(5) .
O6 Pr1 O5 139.01(4) .
O2 Pr1 O5 66.73(5) .
O8 Pr1 O5 72.38(4) .
O4 Pr1 O5 107.55(5) .
O1 Pr1 O5 124.39(5) .
O3 Pr1 O5 142.87(5) .
O7 Pr1 N5 71.21(5) .
O6 Pr1 N5 136.75(5) .
O2 Pr1 N5 109.11(5) .
O8 Pr1 N5 143.32(5) .
O4 Pr1 N5 71.91(5) .
O1 Pr1 N5 120.19(5) .
O3 Pr1 N5 71.22(5) .
O5 Pr1 N5 73.61(5) .
C4 Fe1 C6 90.84(9) .
C4 Fe1 C2 89.19(9) .
C6 Fe1 C2 89.49(9) .
C4 Fe1 C1 178.53(9) .
C6 Fe1 C1 87.70(9) .
C2 Fe1 C1 90.62(9) .
C4 Fe1 C3 87.62(8) .
C6 Fe1 C3 91.32(9) .
C2 Fe1 C3 176.73(9) .
C1 Fe1 C3 92.58(8) .
C4 Fe1 C5 89.66(8) .
C6 Fe1 C5 175.75(9) .
C2 Fe1 C5 86.30(8) .
C1 Fe1 C5 91.78(8) .
C3 Fe1 C5 92.92(8) .
N7 O6 Pr1 132.25(11) .
N9 O7 Pr1 145.49(11) .
N10 O8 Pr1 127.24(10) .
N1 C1 Fe1 177.1(2) .
N2 C2 Fe1 176.2(2) .
N3 C3 Fe1 178.4(2) .
N4 C4 Fe1 176.5(2) .
N5 C5 Fe1 175.3(2) .
N6 C6 Fe1 177.5(2) .
N7 C7 C8 120.7(2) .
C7 C8 C9 120.5(2) .
C10 C9 C8 117.2(2) .
C10 C9 C14 121.6(2) .
C8 C9 C14 121.3(2) .
C11 C10 C9 120.7(2) .
N7 C11 C10 120.5(2) .
N8 C12 C13 121.1(2) .
C12 C13 C14 120.3(2) .
C15 C14 C13 117.0(2) .
C15 C14 C9 121.4(2) .
C13 C14 C9 121.6(2) .
C16 C15 C14 121.3(2) .
N8 C16 C15 120.1(2) .
N9 C17 C18 120.2(2) .
C17 C18 C19 121.3(2) .
C20 C19 C18 116.3(2) .
C20 C19 C19 121.6(2) 2_654
C18 C19 C19 122.1(2) 2_654
C21 C20 C19 121.2(2) .
N9 C21 C20 120.5(2) .
N10 C22 C23 120.7(2) .
C22 C23 C24 120.8(2) .
C25 C24 C23 116.6(2) .
C25 C24 C24 122.0(2) 2
C23 C24 C24 121.4(2) 2
C26 C25 C24 120.9(2) .
N10 C26 C25 120.7(2) .
N11 C27 C28 120.5(2) .
C27 C28 C29 120.7(2) .
C28 C29 C30 116.9(2) .
C28 C29 C29 121.5(2) 2_655
C30 C29 C29 121.6(2) 2_655
C31 C30 C29 120.8(2) .
N11 C31 C30 120.4(2) .
C5 N5 Pr1 162.9(2) .
O6 N7 C7 120.4(2) .
O6 N7 C11 119.1(2) .
C7 N7 C11 120.4(2) .
O9 N8 C12 120.0(2) .
O9 N8 C16 119.8(2) .
C12 N8 C16 120.2(2) .
O7 N9 C21 118.4(2) .
O7 N9 C17 121.1(2) .
C21 N9 C17 120.5(2) .
O8 N10 C22 120.20(15) .
O8 N10 C26 119.39(15) .
C22 N10 C26 120.4(2) .
O10 N11 C27 119.2(2) .
O10 N11 C31 120.2(2) .
C27 N11 C31 120.6(2) .

loop_
_geom_bond_atom_site_label_1
_geom_bond_atom_site_label_2
_geom_bond_distance
_geom_bond_site_symmetry_2
Pr1 O7 2.4064(13) .
Pr1 O6 2.4731(13) .
Pr1 O2 2.5159(13) .
Pr1 O8 2.5177(12) .
Pr1 O4 2.5343(14) .
Pr1 O1 2.5366(13) .
Pr1 O3 2.5464(14) .
Pr1 O5 2.5629(13) .
Pr1 N5 2.639(2) .
Fe1 C4 1.937(2) .
Fe1 C6 1.937(2) .
Fe1 C2 1.939(2) .
Fe1 C1 1.945(2) .
Fe1 C3 1.945(2) .
Fe1 C5 1.946(2) .
O6 N7 1.327(2) .
O7 N9 1.322(2) .
O8 N10 1.327(2) .
O9 N8 1.325(2) .
O10 N11 1.335(2) .
C1 N1 1.147(3) .
C2 N2 1.148(3) .
C3 N3 1.150(3) .
C4 N4 1.158(3) .
C5 N5 1.154(2) .
C6 N6 1.153(3) .
C7 N7 1.349(2) .
C7 C8 1.378(3) .
C8 C9 1.398(3) .
C9 C10 1.396(3) .
C9 C14 1.482(2) .
C10 C11 1.376(3) .
C11 N7 1.353(2) .
C12 N8 1.348(3) .
C12 C13 1.377(3) .
C13 C14 1.397(3) .
C14 C15 1.386(3) .
C15 C16 1.382(3) .
C16 N8 1.351(3) .
C17 N9 1.344(2) .
C17 C18 1.375(2) .
C18 C19 1.389(3) .
C19 C20 1.388(3) .
C19 C19 1.475(3) 2_654
C20 C21 1.372(3) .
C21 N9 1.340(3) .
C22 N10 1.342(2) .
C22 C23 1.374(3) .
C23 C24 1.402(2) .
C24 C25 1.391(3) .
C24 C24 1.478(3) 2
C25 C26 1.375(3) .
C26 N10 1.348(2) .
C27 N11 1.346(2) .
C27 C28 1.381(3) .
C28 C29 1.396(3) .
C29 C30 1.398(3) .
C29 C29 1.488(4) 2_655
C30 C31 1.377(3) .
C31 N11 1.350(2) .
O14A O14B 0.574(5) .
